data_7053419
loop_
_publ_author_name
'Lenev, Denis A.'
'Lyssenko, Konstantin A.'
'Kostyanovsky, Remir G.'

_publ_section_title
;
 The chiral drug Albicar: resolution of its racemate via complexation with
 BINOL
;
_journal_issue 3
_journal_name_full 'New Journal of Chemistry'
_journal_page_first 403
_journal_paper_doi 10.1039/b9nj00701f
_journal_volume 34
_journal_year 2010
_chemical_formula_moiety 'C20 H14 O2, C10 H18 N4 O2, H2 O'
_chemical_formula_sum 'C30 H34 N4 O5'
_chemical_formula_weight 530.61
_chemical_name_systematic
;
?
;
_space_group_IT_number 1
_symmetry_cell_setting triclinic
_symmetry_space_group_name_Hall 'P 1'
_symmetry_space_group_name_H-M 'P 1'
_atom_sites_solution_hydrogens geom
_atom_sites_solution_primary direct
_atom_sites_solution_secondary difmap
_audit_creation_method SHELXL-97
_cell_angle_alpha 64.2250(10)
_cell_angle_beta 81.6970(10)
_cell_angle_gamma 70.4350(10)
_cell_formula_units_Z 1
_cell_length_a 9.0758(5)
_cell_length_b 9.2281(5)
_cell_length_c 9.3635(5)
_cell_measurement_reflns_used 415
_cell_measurement_temperature 100(2)
_cell_measurement_theta_max 29
_cell_measurement_theta_min 3
_cell_volume 665.42(6)
_computing_cell_refinement 'Bruker SAINT'
_computing_data_collection 'Bruker APEX II'
_computing_data_reduction 'Bruker SAINT'
_computing_molecular_graphics 'Bruker SHELXTL'
_computing_publication_material 'Bruker SHELXTL'
_computing_structure_refinement 'SHELXL-97 (Sheldrick, 1997)'
_computing_structure_solution 'SHELXS-97 (Sheldrick, 1997)'
_diffrn_ambient_temperature 100(2)
_diffrn_measured_fraction_theta_full 0.999
_diffrn_measured_fraction_theta_max 0.999
_diffrn_measurement_device_type 'Bruker APEX II CCD area detector''
_diffrn_measurement_method 'omega scans'
_diffrn_radiation_monochromator graphite
_diffrn_radiation_source 'fine-focus sealed tube'
_diffrn_radiation_type MoK\a
_diffrn_radiation_wavelength 0.71073
_diffrn_reflns_av_R_equivalents 0.0193
_diffrn_reflns_av_sigmaI/netI 0.0218
_diffrn_reflns_limit_h_max 12
_diffrn_reflns_limit_h_min -12
_diffrn_reflns_limit_k_max 12
_diffrn_reflns_limit_k_min -12
_diffrn_reflns_limit_l_max 12
_diffrn_reflns_limit_l_min -12
_diffrn_reflns_number 8160
_diffrn_reflns_theta_full 29.00
_diffrn_reflns_theta_max 29.00
_diffrn_reflns_theta_min 2.38
_exptl_absorpt_coefficient_mu 0.091
_exptl_absorpt_correction_T_max 0.983
_exptl_absorpt_correction_T_min 0.969
_exptl_absorpt_correction_type multi-scan
_exptl_absorpt_process_details SADABS
_exptl_crystal_colour yellow
_exptl_crystal_density_diffrn 1.324
_exptl_crystal_density_method 'not measured'
_exptl_crystal_description prism
_exptl_crystal_F_000 282
_exptl_crystal_size_max 0.32
_exptl_crystal_size_mid 0.22
_exptl_crystal_size_min 0.19
_refine_diff_density_max 0.289
_refine_diff_density_min -0.207
_refine_diff_density_rms 0.042
_refine_ls_abs_structure_details 'Flack H D (1983), Acta Cryst. A39, 876-881'
_refine_ls_abs_structure_Flack 0.4(7)
_refine_ls_extinction_coef 0.063(7)
_refine_ls_extinction_expression Fc^*^=kFc[1+0.001xFc^2^\l^3^/sin(2\q)]^-1/4^
_refine_ls_extinction_method SHELXL
_refine_ls_goodness_of_fit_ref 1.021
_refine_ls_hydrogen_treatment constr
_refine_ls_matrix_type full
_refine_ls_number_parameters 357
_refine_ls_number_reflns 3554
_refine_ls_number_restraints 3
_refine_ls_restrained_S_all 1.021
_refine_ls_R_factor_all 0.0329
_refine_ls_R_factor_gt 0.0321
_refine_ls_shift/su_max 0.001
_refine_ls_shift/su_mean 0.000
_refine_ls_structure_factor_coef Fsqd
_refine_ls_weighting_details 'calc w=1/[\s^2^(Fo^2^)+(0.0584P)^2^+0.1068P] where P=(Fo^2^+2Fc^2^)/3'
_refine_ls_weighting_scheme calc
_refine_ls_wR_factor_gt 0.0856
_refine_ls_wR_factor_ref 0.0864
_reflns_number_gt 3478
_reflns_number_total 3554
_reflns_threshold_expression I>2\s(I)
_cod_data_source_file b9nj00701f.txt
_cod_data_source_block a
_cod_depositor_comments
;
The following automatic conversions were performed:

'_symmetry_cell_setting' value 'Triclinic' changed to 'triclinic'
according to /home/saulius/struct/CIF-dictionaries/cif_core.dic
dictionary named 'cif_core.dic' version 2.4.2 from 2011-04-26.

Automatic conversion script
Id: cif_fix_values 1891 2012-01-12 08:04:46Z andrius 
;
_cod_database_code 7053419

loop_
_symmetry_equiv_pos_as_xyz
'x, y, z'

loop_
_atom_site_label
_atom_site_type_symbol
_atom_site_fract_x
_atom_site_fract_y
_atom_site_fract_z
_atom_site_U_iso_or_equiv
_atom_site_adp_type
_atom_site_occupancy
_atom_site_symmetry_multiplicity
_atom_site_calc_flag
_atom_site_refinement_flags
O1W O 0.64678(15) 0.29395(16) 0.11072(15) 0.0196(2) Uani 1 1 d .
H1WA H 0.5542 0.3539 0.1182 0.024 Uiso 1 1 d R
H1WB H 0.6319 0.2323 0.0716 0.024 Uiso 1 1 d R
O1 O 0.36641(15) 0.49820(16) 0.17725(16) 0.0230(3) Uani 1 1 d .
C1 C 0.45629(18) 0.77660(19) 0.29029(18) 0.0144(3) Uani 1 1 d .
H1A H 0.4246 0.7707 0.3990 0.017 Uiso 1 1 calc R
O2 O 0.63455(15) 1.06290(16) -0.00030(15) 0.0213(3) Uani 1 1 d .
N2 N 0.48668(19) 0.61527(18) 0.28281(18) 0.0213(3) Uani 1 1 d .
C3 C 0.37674(19) 0.6194(2) 0.1944(2) 0.0172(3) Uani 1 1 d .
N4 N 0.27913(17) 0.78088(18) 0.12748(18) 0.0192(3) Uani 1 1 d .
O3 O -0.14237(14) 1.00200(15) 0.78718(14) 0.0177(2) Uani 1 1 d .
H3O H -0.2091 1.0103 0.8591 0.021 Uiso 1 1 d R
C5 C 0.32268(18) 0.89544(19) 0.16750(18) 0.0148(3) Uani 1 1 d .
H5A H 0.2330 0.9614 0.2123 0.018 Uiso 1 1 calc R
O4 O -0.20125(14) 1.08327(15) 0.38472(15) 0.0188(2) Uani 1 1 d .
H4O H -0.2429 1.1585 0.2965 0.023 Uiso 1 1 d R
N6 N 0.40131(19) 1.0038(2) 0.04042(19) 0.0253(3) Uani 1 1 d .
C7 C 0.54631(19) 0.9793(2) 0.08243(19) 0.0164(3) Uani 1 1 d .
N8 N 0.58105(17) 0.85136(19) 0.22724(18) 0.0201(3) Uani 1 1 d .
C9 C 0.5891(2) 0.4570(2) 0.3951(2) 0.0229(3) Uani 1 1 d .
H9A H 0.6971 0.4638 0.3814 0.028 Uiso 1 1 calc R
H9B H 0.5893 0.3635 0.3695 0.028 Uiso 1 1 calc R
C10 C 0.5424(3) 0.4160(3) 0.5655(3) 0.0410(5) Uani 1 1 d .
H10A H 0.6081 0.3030 0.6328 0.062 Uiso 1 1 calc R
H10B H 0.4325 0.4188 0.5785 0.062 Uiso 1 1 calc R
H10C H 0.5561 0.4994 0.5965 0.062 Uiso 1 1 calc R
C11 C 0.1337(2) 0.8256(3) 0.0494(2) 0.0236(3) Uani 1 1 d .
H11A H 0.1163 0.7229 0.0581 0.035 Uiso 1 1 calc R
H11B H 0.1394 0.9005 -0.0628 0.035 Uiso 1 1 calc R
H11C H 0.0472 0.8836 0.1001 0.035 Uiso 1 1 calc R
C12 C 0.3260(3) 1.1434(2) -0.1053(2) 0.0296(4) Uani 1 1 d .
H12A H 0.2334 1.1220 -0.1270 0.036 Uiso 1 1 calc R
H12B H 0.3997 1.1464 -0.1948 0.036 Uiso 1 1 calc R
C13 C 0.2750(3) 1.3135(3) -0.0981(2) 0.0310(4) Uani 1 1 d .
H13A H 0.2303 1.4019 -0.2005 0.047 Uiso 1 1 calc R
H13B H 0.3655 1.3346 -0.0741 0.047 Uiso 1 1 calc R
H13C H 0.1961 1.3144 -0.0149 0.047 Uiso 1 1 calc R
C14 C 0.7305(2) 0.7885(2) 0.3056(2) 0.0246(4) Uani 1 1 d .
H14A H 0.7758 0.8809 0.2722 0.037 Uiso 1 1 calc R
H14B H 0.8014 0.6987 0.2768 0.037 Uiso 1 1 calc R
H14C H 0.7152 0.7433 0.4208 0.037 Uiso 1 1 calc R
C15 C 0.02986(17) 0.95446(18) 0.53378(18) 0.0124(3) Uani 1 1 d .
C16 C -0.05540(17) 1.08340(19) 0.40343(18) 0.0135(3) Uani 1 1 d .
C17 C 0.00585(19) 1.2137(2) 0.29351(18) 0.0158(3) Uani 1 1 d .
H17A H -0.0549 1.3021 0.2047 0.019 Uiso 1 1 calc R
C18 C 0.15280(19) 1.2120(2) 0.31570(19) 0.0159(3) Uani 1 1 d .
H18A H 0.1922 1.3008 0.2431 0.019 Uiso 1 1 calc R
C19 C 0.24640(18) 1.0793(2) 0.44557(19) 0.0147(3) Uani 1 1 d .
C20 C 0.4004(2) 1.0726(2) 0.4682(2) 0.0199(3) Uani 1 1 d .
H20A H 0.4415 1.1601 0.3958 0.024 Uiso 1 1 calc R
C21 C 0.4906(2) 0.9420(3) 0.5927(2) 0.0234(4) Uani 1 1 d .
H21A H 0.5936 0.9387 0.6059 0.028 Uiso 1 1 calc R
C22 C 0.4296(2) 0.8117(2) 0.7018(2) 0.0216(3) Uani 1 1 d .
H22A H 0.4921 0.7214 0.7884 0.026 Uiso 1 1 calc R
C23 C 0.28095(19) 0.8149(2) 0.68348(19) 0.0172(3) Uani 1 1 d .
H23A H 0.2420 0.7263 0.7574 0.021 Uiso 1 1 calc R
C24 C 0.18442(17) 0.94903(19) 0.55533(18) 0.0128(3) Uani 1 1 d .
C25 C -0.04134(17) 0.82598(18) 0.65111(17) 0.0119(3) Uani 1 1 d .
C26 C -0.12691(17) 0.85532(19) 0.77595(17) 0.0136(3) Uani 1 1 d .
C27 C -0.19741(19) 0.7358(2) 0.88951(18) 0.0156(3) Uani 1 1 d .
H27A H -0.2528 0.7561 0.9765 0.019 Uiso 1 1 calc R
C28 C -0.18598(18) 0.5912(2) 0.87445(18) 0.0155(3) Uani 1 1 d .
H28A H -0.2349 0.5128 0.9503 0.019 Uiso 1 1 calc R
C29 C -0.10190(17) 0.55729(19) 0.74688(18) 0.0140(3) Uani 1 1 d .
C30 C -0.0896(2) 0.4087(2) 0.7289(2) 0.0179(3) Uani 1 1 d .
H30A H -0.1418 0.3319 0.8017 0.021 Uiso 1 1 calc R
C31 C -0.0033(2) 0.3741(2) 0.6081(2) 0.0200(3) Uani 1 1 d .
H31A H 0.0042 0.2741 0.5975 0.024 Uiso 1 1 calc R
C32 C 0.0743(2) 0.4887(2) 0.4996(2) 0.0189(3) Uani 1 1 d .
H32A H 0.1353 0.4643 0.4167 0.023 Uiso 1 1 calc R
C33 C 0.06248(19) 0.6348(2) 0.51269(19) 0.0157(3) Uani 1 1 d .
H33A H 0.1147 0.7105 0.4381 0.019 Uiso 1 1 calc R
C34 C -0.02654(17) 0.67474(19) 0.63590(18) 0.0129(3) Uani 1 1 d .

loop_
_atom_site_aniso_label
_atom_site_aniso_U_11
_atom_site_aniso_U_22
_atom_site_aniso_U_33
_atom_site_aniso_U_23
_atom_site_aniso_U_13
_atom_site_aniso_U_12
O1W 0.0194(6) 0.0192(6) 0.0215(6) -0.0084(5) 0.0000(4) -0.0076(5)
O1 0.0231(6) 0.0207(6) 0.0314(7) -0.0152(5) 0.0035(5) -0.0098(5)
C1 0.0152(7) 0.0123(6) 0.0150(7) -0.0058(5) -0.0002(5) -0.0030(5)
O2 0.0238(6) 0.0193(6) 0.0252(6) -0.0130(5) 0.0102(5) -0.0106(5)
N2 0.0273(7) 0.0115(6) 0.0243(7) -0.0072(5) -0.0090(6) -0.0014(5)
C3 0.0167(7) 0.0179(7) 0.0179(7) -0.0078(6) 0.0035(6) -0.0073(6)
N4 0.0175(6) 0.0174(6) 0.0254(7) -0.0107(6) -0.0040(5) -0.0047(5)
O3 0.0204(5) 0.0168(5) 0.0198(5) -0.0109(5) 0.0070(4) -0.0088(4)
C5 0.0145(7) 0.0125(6) 0.0158(7) -0.0047(5) -0.0014(5) -0.0032(5)
O4 0.0135(5) 0.0177(5) 0.0207(5) -0.0022(4) -0.0044(4) -0.0051(4)
N6 0.0239(7) 0.0222(7) 0.0220(7) 0.0034(6) -0.0054(6) -0.0125(6)
C7 0.0179(7) 0.0146(7) 0.0199(7) -0.0108(6) 0.0031(6) -0.0051(6)
N8 0.0153(6) 0.0206(7) 0.0221(7) -0.0048(5) -0.0011(5) -0.0076(5)
C9 0.0244(8) 0.0132(7) 0.0269(8) -0.0064(6) -0.0063(7) -0.0005(6)
C10 0.0415(12) 0.0319(11) 0.0247(10) 0.0041(8) 0.0010(9) -0.0030(9)
C11 0.0162(8) 0.0298(9) 0.0270(9) -0.0136(7) -0.0031(6) -0.0060(7)
C12 0.0404(11) 0.0218(9) 0.0218(8) 0.0020(7) -0.0118(8) -0.0136(8)
C13 0.0334(10) 0.0262(9) 0.0210(8) -0.0074(7) -0.0051(7) 0.0048(8)
C14 0.0172(8) 0.0249(8) 0.0326(9) -0.0116(7) -0.0061(7) -0.0053(7)
C15 0.0116(6) 0.0132(7) 0.0138(6) -0.0071(5) 0.0030(5) -0.0047(5)
C16 0.0118(6) 0.0132(7) 0.0161(7) -0.0069(6) 0.0013(5) -0.0040(5)
C17 0.0191(7) 0.0130(7) 0.0147(7) -0.0050(5) 0.0018(5) -0.0060(6)
C18 0.0206(7) 0.0144(7) 0.0158(7) -0.0077(6) 0.0054(6) -0.0092(6)
C19 0.0159(7) 0.0166(7) 0.0164(7) -0.0102(6) 0.0038(5) -0.0077(6)
C20 0.0194(8) 0.0268(8) 0.0220(8) -0.0137(7) 0.0074(6) -0.0157(7)
C21 0.0160(7) 0.0354(10) 0.0264(9) -0.0159(8) 0.0032(6) -0.0140(7)
C22 0.0165(7) 0.0275(9) 0.0202(8) -0.0085(7) -0.0025(6) -0.0069(6)
C23 0.0157(7) 0.0200(7) 0.0166(7) -0.0074(6) 0.0004(5) -0.0066(6)
C24 0.0127(6) 0.0142(6) 0.0140(6) -0.0073(5) 0.0022(5) -0.0058(5)
C25 0.0107(6) 0.0113(6) 0.0128(6) -0.0036(5) -0.0001(5) -0.0042(5)
C26 0.0126(6) 0.0139(7) 0.0146(7) -0.0061(5) 0.0008(5) -0.0045(5)
C27 0.0148(7) 0.0169(7) 0.0148(7) -0.0062(6) 0.0034(5) -0.0063(6)
C28 0.0133(6) 0.0162(7) 0.0154(7) -0.0042(5) 0.0016(5) -0.0063(5)
C29 0.0125(7) 0.0128(7) 0.0166(7) -0.0050(5) -0.0007(5) -0.0046(5)
C30 0.0206(7) 0.0143(7) 0.0202(7) -0.0064(6) 0.0002(6) -0.0082(6)
C31 0.0236(8) 0.0160(7) 0.0242(8) -0.0106(6) 0.0003(6) -0.0075(6)
C32 0.0212(8) 0.0181(7) 0.0198(7) -0.0107(6) 0.0016(6) -0.0057(6)
C33 0.0162(7) 0.0158(7) 0.0158(7) -0.0066(6) 0.0018(5) -0.0064(6)
C34 0.0113(6) 0.0129(6) 0.0145(6) -0.0054(5) -0.0003(5) -0.0041(5)

loop_
_atom_type_symbol
_atom_type_description
_atom_type_scat_dispersion_real
_atom_type_scat_dispersion_imag
_atom_type_scat_source
C C 0.0033 0.0016 'International Tables Vol C Tables 4.2.6.8 and 6.1.1.4'
H H 0.0000 0.0000 'International Tables Vol C Tables 4.2.6.8 and 6.1.1.4'
N N 0.0061 0.0033 'International Tables Vol C Tables 4.2.6.8 and 6.1.1.4'
O O 0.0106 0.0060 'International Tables Vol C Tables 4.2.6.8 and 6.1.1.4'

loop_
_geom_angle_atom_site_label_1
_geom_angle_atom_site_label_2
_geom_angle_atom_site_label_3
_geom_angle
H1WA O1W H1WB 102.4
N8 C1 N2 113.88(13)
N8 C1 C5 103.24(12)
N2 C1 C5 102.91(12)
N8 C1 H1A 112.0
N2 C1 H1A 112.0
C5 C1 H1A 112.0
C3 N2 C1 111.85(13)
C3 N2 C9 122.46(14)
C1 N2 C9 122.96(14)
O1 C3 N4 125.16(16)
O1 C3 N2 126.06(16)
N4 C3 N2 108.78(14)
C3 N4 C5 112.22(13)
C3 N4 C11 123.41(15)
C5 N4 C11 123.52(14)
C26 O3 H3O 108.1
N4 C5 N6 114.29(14)
N4 C5 C1 103.32(12)
N6 C5 C1 102.20(13)
N4 C5 H5A 112.1
N6 C5 H5A 112.1
C1 C5 H5A 112.1
C16 O4 H4O 113.0
C7 N6 C5 112.00(14)
C7 N6 C12 122.29(15)
C5 N6 C12 124.92(15)
O2 C7 N6 124.98(16)
O2 C7 N8 125.32(16)
N6 C7 N8 109.71(14)
C7 N8 C1 112.00(14)
C7 N8 C14 123.93(15)
C1 N8 C14 123.93(15)
N2 C9 C10 113.87(16)
N2 C9 H9A 108.8
C10 C9 H9A 108.8
N2 C9 H9B 108.8
C10 C9 H9B 108.8
H9A C9 H9B 107.7
C9 C10 H10A 109.5
C9 C10 H10B 109.5
H10A C10 H10B 109.5
C9 C10 H10C 109.5
H10A C10 H10C 109.5
H10B C10 H10C 109.5
N4 C11 H11A 109.5
N4 C11 H11B 109.5
H11A C11 H11B 109.5
N4 C11 H11C 109.5
H11A C11 H11C 109.5
H11B C11 H11C 109.5
N6 C12 C13 113.41(17)
N6 C12 H12A 108.9
C13 C12 H12A 108.9
N6 C12 H12B 108.9
C13 C12 H12B 108.9
H12A C12 H12B 107.7
C12 C13 H13A 109.5
C12 C13 H13B 109.5
H13A C13 H13B 109.5
C12 C13 H13C 109.5
H13A C13 H13C 109.5
H13B C13 H13C 109.5
N8 C14 H14A 109.5
N8 C14 H14B 109.5
H14A C14 H14B 109.5
N8 C14 H14C 109.5
H14A C14 H14C 109.5
H14B C14 H14C 109.5
C16 C15 C24 119.17(13)
C16 C15 C25 119.68(13)
C24 C15 C25 121.13(13)
O4 C16 C15 117.75(13)
O4 C16 C17 121.09(14)
C15 C16 C17 121.16(14)
C18 C17 C16 120.03(14)
C18 C17 H17A 120.0
C16 C17 H17A 120.0
C17 C18 C19 120.76(14)
C17 C18 H18A 119.6
C19 C18 H18A 119.6
C18 C19 C20 121.67(15)
C18 C19 C24 118.95(14)
C20 C19 C24 119.38(15)
C21 C20 C19 121.03(15)
C21 C20 H20A 119.5
C19 C20 H20A 119.5
C20 C21 C22 119.78(15)
C20 C21 H21A 120.1
C22 C21 H21A 120.1
C23 C22 C21 120.59(16)
C23 C22 H22A 119.7
C21 C22 H22A 119.7
C22 C23 C24 120.91(15)
C22 C23 H23A 119.5
C24 C23 H23A 119.5
C23 C24 C19 118.30(14)
C23 C24 C15 121.81(13)
C19 C24 C15 119.88(14)
C26 C25 C34 119.19(13)
C26 C25 C15 119.41(13)
C34 C25 C15 121.39(13)
O3 C26 C25 118.47(13)
O3 C26 C27 120.66(13)
C25 C26 C27 120.87(14)
C28 C27 C26 120.36(14)
C28 C27 H27A 119.8
C26 C27 H27A 119.8
C27 C28 C29 120.72(14)
C27 C28 H28A 119.6
C29 C28 H28A 119.6
C28 C29 C30 121.48(14)
C28 C29 C34 118.84(14)
C30 C29 C34 119.67(14)
C31 C30 C29 121.04(15)
C31 C30 H30A 119.5
C29 C30 H30A 119.5
C30 C31 C32 119.47(15)
C30 C31 H31A 120.3
C32 C31 H31A 120.3
C33 C32 C31 120.73(15)
C33 C32 H32A 119.6
C31 C32 H32A 119.6
C32 C33 C34 121.18(14)
C32 C33 H33A 119.4
C34 C33 H33A 119.4
C33 C34 C25 122.14(13)
C33 C34 C29 117.90(13)
C25 C34 C29 119.97(13)

loop_
_geom_bond_atom_site_label_1
_geom_bond_atom_site_label_2
_geom_bond_distance
O1W H1WA 0.8500
O1W H1WB 0.8500
O1 C3 1.232(2)
C1 N8 1.443(2)
C1 N2 1.452(2)
C1 C5 1.553(2)
C1 H1A 1.0000
O2 C7 1.245(2)
N2 C3 1.366(2)
N2 C9 1.463(2)
C3 N4 1.364(2)
N4 C5 1.443(2)
N4 C11 1.448(2)
O3 C26 1.3620(18)
O3 H3O 0.8500
C5 N6 1.457(2)
C5 H5A 1.0000
O4 C16 1.3605(18)
O4 H4O 0.8500
N6 C7 1.346(2)
N6 C12 1.463(2)
C7 N8 1.347(2)
N8 C14 1.451(2)
C9 C10 1.502(3)
C9 H9A 0.9900
C9 H9B 0.9900
C10 H10A 0.9800
C10 H10B 0.9800
C10 H10C 0.9800
C11 H11A 0.9800
C11 H11B 0.9800
C11 H11C 0.9800
C12 C13 1.510(3)
C12 H12A 0.9900
C12 H12B 0.9900
C13 H13A 0.9800
C13 H13B 0.9800
C13 H13C 0.9800
C14 H14A 0.9800
C14 H14B 0.9800
C14 H14C 0.9800
C15 C16 1.377(2)
C15 C24 1.427(2)
C15 C25 1.485(2)
C16 C17 1.422(2)
C17 C18 1.373(2)
C17 H17A 0.9500
C18 C19 1.416(2)
C18 H18A 0.9500
C19 C20 1.421(2)
C19 C24 1.425(2)
C20 C21 1.369(3)
C20 H20A 0.9500
C21 C22 1.418(3)
C21 H21A 0.9500
C22 C23 1.374(2)
C22 H22A 0.9500
C23 C24 1.423(2)
C23 H23A 0.9500
C25 C26 1.384(2)
C25 C34 1.4241(19)
C26 C27 1.419(2)
C27 C28 1.370(2)
C27 H27A 0.9500
C28 C29 1.417(2)
C28 H28A 0.9500
C29 C30 1.419(2)
C29 C34 1.4262(19)
C30 C31 1.373(2)
C30 H30A 0.9500
C31 C32 1.416(2)
C31 H31A 0.9500
C32 C33 1.374(2)
C32 H32A 0.9500
C33 C34 1.421(2)
C33 H33A 0.9500

loop_
_geom_torsion_atom_site_label_1
_geom_torsion_atom_site_label_2
_geom_torsion_atom_site_label_3
_geom_torsion_atom_site_label_4
_geom_torsion
N8 C1 N2 C3 -120.21(16)
C5 C1 N2 C3 -9.21(17)
N8 C1 N2 C9 78.1(2)
C5 C1 N2 C9 -170.86(16)
C1 N2 C3 O1 -174.37(16)
C9 N2 C3 O1 -12.6(3)
C1 N2 C3 N4 5.63(19)
C9 N2 C3 N4 167.39(16)
O1 C3 N4 C5 -179.03(16)
N2 C3 N4 C5 1.0(2)
O1 C3 N4 C11 11.2(3)
N2 C3 N4 C11 -168.79(16)
C3 N4 C5 N6 103.71(17)
C11 N4 C5 N6 -86.5(2)
C3 N4 C5 C1 -6.47(18)
C11 N4 C5 C1 163.29(15)
N8 C1 C5 N4 127.72(13)
N2 C1 C5 N4 9.00(16)
N8 C1 C5 N6 8.80(16)
N2 C1 C5 N6 -109.92(14)
N4 C5 N6 C7 -119.33(16)
C1 C5 N6 C7 -8.47(18)
N4 C5 N6 C12 70.7(2)
C1 C5 N6 C12 -178.41(17)
C5 N6 C7 O2 -175.26(15)
C12 N6 C7 O2 -5.0(3)
C5 N6 C7 N8 4.6(2)
C12 N6 C7 N8 174.84(17)
O2 C7 N8 C1 -178.21(15)
N6 C7 N8 C1 1.9(2)
O2 C7 N8 C14 -2.3(3)
N6 C7 N8 C14 177.86(16)
N2 C1 N8 C7 103.82(16)
C5 C1 N8 C7 -6.97(17)
N2 C1 N8 C14 -72.1(2)
C5 C1 N8 C14 177.10(15)
C3 N2 C9 C10 -103.2(2)
C1 N2 C9 C10 56.5(2)
C7 N6 C12 C13 -72.7(3)
C5 N6 C12 C13 96.3(2)
C24 C15 C16 O4 178.81(13)
C25 C15 C16 O4 -2.5(2)
C24 C15 C16 C17 -2.2(2)
C25 C15 C16 C17 176.46(14)
O4 C16 C17 C18 179.39(14)
C15 C16 C17 C18 0.4(2)
C16 C17 C18 C19 1.4(2)
C17 C18 C19 C20 178.19(15)
C17 C18 C19 C24 -1.4(2)
C18 C19 C20 C21 -178.81(15)
C24 C19 C20 C21 0.7(2)
C19 C20 C21 C22 -0.5(3)
C20 C21 C22 C23 0.3(3)
C21 C22 C23 C24 -0.3(3)
C22 C23 C24 C19 0.6(2)
C22 C23 C24 C15 179.78(15)
C18 C19 C24 C23 178.80(14)
C20 C19 C24 C23 -0.8(2)
C18 C19 C24 C15 -0.4(2)
C20 C19 C24 C15 -179.99(14)
C16 C15 C24 C23 -177.03(14)
C25 C15 C24 C23 4.3(2)
C16 C15 C24 C19 2.2(2)
C25 C15 C24 C19 -176.45(13)
C16 C15 C25 C26 -88.11(18)
C24 C15 C25 C26 90.51(17)
C16 C15 C25 C34 90.40(18)
C24 C15 C25 C34 -90.98(17)
C34 C25 C26 O3 -178.80(13)
C15 C25 C26 O3 -0.3(2)
C34 C25 C26 C27 1.0(2)
C15 C25 C26 C27 179.55(14)
O3 C26 C27 C28 177.72(15)
C25 C26 C27 C28 -2.1(2)
C26 C27 C28 C29 0.9(2)
C27 C28 C29 C30 -179.65(15)
C27 C28 C29 C34 1.2(2)
C28 C29 C30 C31 -177.70(15)
C34 C29 C30 C31 1.4(2)
C29 C30 C31 C32 -0.1(3)
C30 C31 C32 C33 -0.9(3)
C31 C32 C33 C34 0.5(3)
C32 C33 C34 C25 -179.54(15)
C32 C33 C34 C29 0.7(2)
C26 C25 C34 C33 -178.55(14)
C15 C25 C34 C33 2.9(2)
C26 C25 C34 C29 1.2(2)
C15 C25 C34 C29 -177.35(14)
C28 C29 C34 C33 177.45(14)
C30 C29 C34 C33 -1.7(2)
C28 C29 C34 C25 -2.3(2)
C30 C29 C34 C25 178.59(14)
